data_2023392
loop_
_publ_author_name
'Nuss, J\"urgen'
'M\"uhle, Claus'
'Hayama, Kyouhei'
'Abdolazimi, Vahideh'
'Takagi, Hidenori'

_publ_section_title
;
 Tilting structures ininverseperovskites,M3TtO (M= Ca, Sr, Ba, Eu;Tt= Si,
 Ge, Sn, Pb)
;
_journal_issue 3
_journal_name_full 'Acta Crystallographica Section B Structural Science, Crystal Engineering and Materials'
_journal_page_first 300
_journal_page_last 312
_journal_paper_doi 10.1107/S2052520615006150
_journal_volume 71
_journal_year 2015
_chemical_formula_moiety 'Ca3 Si O'
_chemical_formula_sum 'Ca3 O Si'
_chemical_formula_weight 164.33
_space_group_crystal_system orthorhombic
_space_group_IT_number 62
_space_group_name_Hall '-P 2c 2ab'
_space_group_name_H-M_alt 'P b n m'
_symmetry_cell_setting orthorhombic
_symmetry_space_group_name_H-M 'P b n m'
_atom_sites_solution_primary direct
_atom_sites_solution_secondary difmap
_audit_creation_method SHELXL-2013
_cell_angle_alpha 90
_cell_angle_beta 90
_cell_angle_gamma 90
_cell_formula_units_Z 4
_cell_length_a 6.660(2)
_cell_length_b 6.646(2)
_cell_length_c 9.411(3)
_cell_measurement_reflns_used 759
_cell_measurement_temperature 100(2)
_cell_measurement_theta_max 34.67
_cell_measurement_theta_min 4.33
_cell_volume 416.6(2)
_computing_cell_refinement 'Bruker Suite (Bruker AXS, 2013)'
_computing_data_collection 'Bruker Suite (Bruker AXS, 2013)'
_computing_data_reduction 'Bruker Suite (Bruker AXS, 2013)'
_computing_structure_refinement 'SHELXL (Sheldrick, 2008)'
_computing_structure_solution 'SHELXL (Sheldrick, 2008)'
_diffrn_ambient_temperature 100(2)
_diffrn_measured_fraction_theta_full 1.000
_diffrn_measured_fraction_theta_max 0.994
_diffrn_measurement_device_type 'SMART APEX I, Bruker AXS'
_diffrn_measurement_method \wscan
_diffrn_radiation_type MoK\a
_diffrn_radiation_wavelength 0.71073
_diffrn_reflns_av_R_equivalents 0.0730
_diffrn_reflns_limit_h_max 10
_diffrn_reflns_limit_h_min -10
_diffrn_reflns_limit_k_max 10
_diffrn_reflns_limit_k_min -10
_diffrn_reflns_limit_l_max 14
_diffrn_reflns_limit_l_min -15
_diffrn_reflns_number 6539
_diffrn_reflns_theta_full 25.242
_diffrn_reflns_theta_max 35.177
_diffrn_reflns_theta_min 2.164
_exptl_absorpt_coefficient_mu 4.045
_exptl_absorpt_correction_T_max 0.272
_exptl_absorpt_correction_T_min 0.188
_exptl_absorpt_correction_type multi-scan
_exptl_absorpt_process_details
;
Sheldrick, G. M. (2012) SADABS - Bruker AXS area detector scaling and
absorption, version 2012/1, University of G\"ottingen. Germany.
;
_exptl_crystal_colour grey
_exptl_crystal_density_diffrn 2.620
_exptl_crystal_description block
_exptl_crystal_F_000 328
_exptl_crystal_size_max 0.020
_exptl_crystal_size_mid 0.020
_exptl_crystal_size_min 0.010
_refine_diff_density_max 2.108
_refine_diff_density_min -1.464
_refine_ls_extinction_coef .
_refine_ls_extinction_method none
_refine_ls_goodness_of_fit_ref 1.100
_refine_ls_matrix_type full
_refine_ls_number_parameters 29
_refine_ls_number_reflns 1020
_refine_ls_number_restraints 0
_refine_ls_restrained_S_all 1.100
_refine_ls_R_factor_all 0.0862
_refine_ls_R_factor_gt 0.0711
_refine_ls_shift/su_max 0.000
_refine_ls_shift/su_mean 0.000
_refine_ls_structure_factor_coef Fsqd
_refine_ls_weighting_details 'w=1/[\s^2^(Fo^2^)+(0.0608P)^2^+5.6205P] where P=(Fo^2^+2Fc^2^)/3'
_refine_ls_weighting_scheme calc
_refine_ls_wR_factor_gt 0.1853
_refine_ls_wR_factor_ref 0.1957
_reflns_number_gt 818
_reflns_number_total 1020
_reflns_threshold_expression 'I > 2\s(I)'
_cod_data_source_file dk5032sup1.cif
_cod_data_source_block Ca3SiO_100K
_cod_depositor_comments 'Adding Fobs data.'
_cod_original_cell_volume 416.5(2)
_cod_database_code 2023392
_shelx_space_group_comment
;
The symmetry employed for this shelxl refinement is uniquely defined
by the following loop, which should always be used as a source of
symmetry information in preference to the above space-group names.
They are only intended as comments.
;
_shelx_estimated_absorpt_t_min 0.923
_shelx_estimated_absorpt_t_max 0.961
_shelxl_version_number .2013

loop_
_space_group_symop_operation_xyz
'x, y, z'
'x+1/2, -y+1/2, -z'
'-x, -y, z+1/2'
'-x+1/2, y+1/2, -z+1/2'
'-x, -y, -z'
'-x-1/2, y-1/2, z'
'x, y, -z-1/2'
'x-1/2, -y-1/2, z-1/2'

loop_
_atom_site_type_symbol
_atom_site_label
_atom_site_fract_x
_atom_site_fract_y
_atom_site_fract_z
_atom_site_U_iso_or_equiv
_atom_site_adp_type
_atom_site_calc_flag
_atom_site_occupancy
_atom_site_disorder_assembly
_atom_site_disorder_group
Ca Ca1 -0.0323(2) -0.0010(2) 0.2500 0.0090(3) Uani d 1 . .
Ca Ca2 0.23856(15) 0.26138(15) 0.01633(11) 0.0114(3) Uani d 1 . .
Si Si 0.4972(3) 0.0036(3) 0.2500 0.0062(4) Uani d 1 . .
O O 0.0000 0.0000 0.0000 0.0061(8) Uani d 1 . .

loop_
_atom_site_aniso_label
_atom_site_aniso_U_11
_atom_site_aniso_U_22
_atom_site_aniso_U_33
_atom_site_aniso_U_12
_atom_site_aniso_U_13
_atom_site_aniso_U_23
Ca1 0.0064(6) 0.0137(7) 0.0069(5) -0.0004(4) 0.000 0.000
Ca2 0.0114(4) 0.0106(5) 0.0120(4) -0.0053(3) -0.0004(3) 0.0002(3)
Si 0.0063(7) 0.0064(8) 0.0058(7) -0.0004(5) 0.000 0.000
O 0.0080(19) 0.009(2) 0.0016(17) 0.0014(16) 0.0007(14) -0.0002(12)

loop_
_atom_type_symbol
_atom_type_description
_atom_type_scat_dispersion_real
_atom_type_scat_dispersion_imag
_atom_type_scat_source
O O 0.0106 0.0060 'International Tables Vol C Tables 4.2.6.8 and 6.1.1.4'
Si Si 0.0817 0.0704 'International Tables Vol C Tables 4.2.6.8 and 6.1.1.4'
Ca Ca 0.2262 0.3064 'International Tables Vol C Tables 4.2.6.8 and 6.1.1.4'

loop_
_geom_angle_atom_site_label_1
_geom_angle_atom_site_label_2
_geom_angle_atom_site_label_3
_geom_angle_site_symmetry_1
_geom_angle_site_symmetry_3
_geom_angle
O Ca1 O 3 . 169.56(7)
O Ca1 Si 3 1_455 95.22(3)
O Ca1 Si . 1_455 95.22(3)
O Ca1 Si 3 6_655 89.79(3)
O Ca1 Si . 6_655 89.79(3)
Si Ca1 Si 1_455 6_655 94.61(6)
O Ca1 Ca2 3 7_556 45.00(3)
O Ca1 Ca2 . 7_556 127.29(5)
Si Ca1 Ca2 1_455 7_556 122.38(4)
Si Ca1 Ca2 6_655 7_556 118.89(4)
O Ca1 Ca2 3 . 127.29(5)
O Ca1 Ca2 . . 45.00(3)
Si Ca1 Ca2 1_455 . 122.38(4)
Si Ca1 Ca2 6_655 . 118.89(4)
Ca2 Ca1 Ca2 7_556 . 82.48(5)
O Ca1 Ca2 3 8_566 44.98(3)
O Ca1 Ca2 . 8_566 141.99(6)
Si Ca1 Ca2 1_455 8_566 62.50(3)
Si Ca1 Ca2 6_655 8_566 120.54(4)
Ca2 Ca1 Ca2 7_556 8_566 60.20(3)
Ca2 Ca1 Ca2 . 8_566 119.52(5)
O Ca1 Ca2 3 2_455 141.99(6)
O Ca1 Ca2 . 2_455 44.98(3)
Si Ca1 Ca2 1_455 2_455 62.50(3)
Si Ca1 Ca2 6_655 2_455 120.54(4)
Ca2 Ca1 Ca2 7_556 2_455 119.52(5)
Ca2 Ca1 Ca2 . 2_455 60.20(3)
Ca2 Ca1 Ca2 8_566 2_455 97.30(5)
O Ca1 Ca2 3 4_545 44.96(3)
O Ca1 Ca2 . 4_545 127.13(6)
Si Ca1 Ca2 1_455 4_545 126.17(4)
Si Ca1 Ca2 6_655 4_545 59.13(4)
Ca2 Ca1 Ca2 7_556 4_545 59.77(3)
Ca2 Ca1 Ca2 . 4_545 111.38(5)
Ca2 Ca1 Ca2 8_566 4_545 89.94(3)
Ca2 Ca1 Ca2 2_455 4_545 170.92(4)
O Ca1 Ca2 3 6_655 127.13(6)
O Ca1 Ca2 . 6_655 44.96(3)
Si Ca1 Ca2 1_455 6_655 126.17(4)
Si Ca1 Ca2 6_655 6_655 59.13(4)
Ca2 Ca1 Ca2 7_556 6_655 111.38(5)
Ca2 Ca1 Ca2 . 6_655 59.77(3)
Ca2 Ca1 Ca2 8_566 6_655 170.92(4)
Ca2 Ca1 Ca2 2_455 6_655 89.94(3)
Ca2 Ca1 Ca2 4_545 6_655 82.35(5)
O Ca1 Ca2 3 5 141.79(6)
O Ca1 Ca2 . 5 44.91(3)
Si Ca1 Ca2 1_455 5 66.04(4)
Si Ca1 Ca2 6_655 5 60.82(3)
Ca2 Ca1 Ca2 7_556 5 170.92(4)
Ca2 Ca1 Ca2 . 5 89.92(3)
Ca2 Ca1 Ca2 8_566 5 128.47(5)
Ca2 Ca1 Ca2 2_455 5 59.73(3)
Ca2 Ca1 Ca2 4_545 5 119.32(5)
Ca2 Ca1 Ca2 6_655 5 60.13(3)
O Ca1 Ca2 3 3 44.91(3)
O Ca1 Ca2 . 3 141.79(6)
Si Ca1 Ca2 1_455 3 66.04(4)
Si Ca1 Ca2 6_655 3 60.82(3)
Ca2 Ca1 Ca2 7_556 3 89.92(3)
Ca2 Ca1 Ca2 . 3 170.92(4)
Ca2 Ca1 Ca2 8_566 3 59.73(3)
Ca2 Ca1 Ca2 2_455 3 128.47(5)
Ca2 Ca1 Ca2 4_545 3 60.13(3)
Ca2 Ca1 Ca2 6_655 3 119.32(5)
Ca2 Ca1 Ca2 5 3 97.20(6)
O Ca2 O . 2 170.89(5)
O Ca2 Si . 6_665 94.95(5)
O Ca2 Si 2 6_665 94.01(5)
O Ca2 Si . . 90.73(5)
O Ca2 Si 2 . 90.41(5)
Si Ca2 Si 6_665 . 93.48(5)
O Ca2 Ca2 . 6_665 140.03(5)
O Ca2 Ca2 2 6_665 45.17(3)
Si Ca2 Ca2 6_665 6_665 60.77(4)
Si Ca2 Ca2 . 6_665 119.88(4)
O Ca2 Ca2 . 6_655 45.19(3)
O Ca2 Ca2 2 6_655 129.60(5)
Si Ca2 Ca2 6_665 6_655 122.29(4)
Si Ca2 Ca2 . 6_655 56.88(4)
Ca2 Ca2 Ca2 6_665 6_655 174.75(7)
O Ca2 Ca1 . . 45.09(3)
O Ca2 Ca1 2 . 142.46(4)
Si Ca2 Ca1 6_665 . 62.40(5)
Si Ca2 Ca1 . . 64.44(5)
Ca2 Ca2 Ca1 6_665 . 123.15(4)
Ca2 Ca2 Ca1 6_655 . 60.18(3)
O Ca2 Ca1 . 2 127.60(4)
O Ca2 Ca1 2 2 45.04(3)
Si Ca2 Ca1 6_665 2 120.60(5)
Si Ca2 Ca1 . 2 120.85(5)
Ca2 Ca2 Ca1 6_665 2 60.17(3)
Ca2 Ca2 Ca1 6_655 2 117.10(4)
Ca1 Ca2 Ca1 . 2 172.43(4)
O Ca2 Ca1 . 6_665 141.76(5)
O Ca2 Ca1 2 6_665 45.02(3)
Si Ca2 Ca1 6_665 6_665 65.79(5)
Si Ca2 Ca1 . 6_665 59.84(5)
Ca2 Ca2 Ca1 6_665 6_665 60.05(3)
Ca2 Ca2 Ca1 6_655 6_665 116.46(4)
Ca1 Ca2 Ca1 . 6_665 97.45(4)
Ca1 Ca2 Ca1 2 6_665 90.06(3)
O Ca2 Ca1 . 5 45.00(3)
O Ca2 Ca1 2 5 127.05(5)
Si Ca2 Ca1 6_665 5 125.75(6)
Si Ca2 Ca1 . 5 116.66(5)
Ca2 Ca2 Ca1 6_665 5 122.43(3)
Ca2 Ca2 Ca1 6_655 5 60.10(3)
Ca1 Ca2 Ca1 . 5 90.08(3)
Ca1 Ca2 Ca1 2 5 82.64(4)
Ca1 Ca2 Ca1 6_665 5 168.40(6)
O Ca2 Ca2 . 2 129.10(5)
O Ca2 Ca2 2 2 44.81(3)
Si Ca2 Ca2 6_665 2 125.72(6)
Si Ca2 Ca2 . 2 60.99(4)
Ca2 Ca2 Ca2 6_665 2 89.97(5)
Ca2 Ca2 Ca2 6_655 2 84.80(5)
Ca1 Ca2 Ca2 . 2 125.08(5)
Ca1 Ca2 Ca2 2 2 59.86(4)
Ca1 Ca2 Ca2 6_665 2 59.95(4)
Ca1 Ca2 Ca2 5 2 108.47(5)
O Ca2 Ca2 . 2_455 44.83(3)
O Ca2 Ca2 2 2_455 139.31(5)
Si Ca2 Ca2 6_665 2_455 65.84(5)
Si Ca2 Ca2 . 2_455 124.12(6)
Ca2 Ca2 Ca2 6_665 2_455 95.20(5)
Ca2 Ca2 Ca2 6_655 2_455 90.03(5)
Ca1 Ca2 Ca2 . 2_455 59.94(4)
Ca1 Ca2 Ca2 2 2_455 114.04(5)
Ca1 Ca2 Ca2 6_665 2_455 131.63(5)
Ca1 Ca2 Ca2 5 2_455 59.92(4)
Ca2 Ca2 Ca2 2 2_455 168.26(7)
Ca1 Si Ca2 1_655 6_655 119.62(5)
Ca1 Si Ca2 1_655 4_545 119.62(5)
Ca2 Si Ca2 6_655 4_545 88.72(7)
Ca1 Si Ca2 1_655 7_556 122.05(5)
Ca2 Si Ca2 6_655 7_556 118.32(7)
Ca2 Si Ca2 4_545 7_556 62.35(4)
Ca1 Si Ca2 1_655 . 122.05(5)
Ca2 Si Ca2 6_655 . 62.35(4)
Ca2 Si Ca2 4_545 . 118.32(7)
Ca2 Si Ca2 7_556 . 84.30(6)
Ca1 Si Ca1 1_655 6_665 86.50(6)
Ca2 Si Ca1 6_655 6_665 123.08(5)
Ca2 Si Ca1 4_545 6_665 123.08(5)
Ca2 Si Ca1 7_556 6_665 61.03(4)
Ca2 Si Ca1 . 6_665 61.03(4)
Ca1 Si Ca1 1_655 6_655 85.46(6)
Ca2 Si Ca1 6_655 6_655 61.58(4)
Ca2 Si Ca1 4_545 6_655 61.58(4)
Ca2 Si Ca1 7_556 6_655 123.92(5)
Ca2 Si Ca1 . 6_655 123.92(5)
Ca1 Si Ca1 6_665 6_655 171.96(9)
Ca1 Si Ca2 1_655 8_666 61.73(4)
Ca2 Si Ca2 6_655 8_666 176.02(5)
Ca2 Si Ca2 4_545 8_666 87.43(3)
Ca2 Si Ca2 7_556 8_666 60.54(3)
Ca2 Si Ca2 . 8_666 120.57(6)
Ca1 Si Ca2 6_665 8_666 60.18(4)
Ca1 Si Ca2 6_655 8_666 115.48(5)
Ca1 Si Ca2 1_655 2 61.73(4)
Ca2 Si Ca2 6_655 2 87.43(3)
Ca2 Si Ca2 4_545 2 176.02(5)
Ca2 Si Ca2 7_556 2 120.57(6)
Ca2 Si Ca2 . 2 60.54(3)
Ca1 Si Ca2 6_665 2 60.18(4)
Ca1 Si Ca2 6_655 2 115.48(5)
Ca2 Si Ca2 8_666 2 96.39(6)
Ca1 Si Ca1 1_655 . 178.96(8)
Ca2 Si Ca1 6_655 . 59.76(4)
Ca2 Si Ca1 4_545 . 59.76(4)
Ca2 Si Ca1 7_556 . 58.59(4)
Ca2 Si Ca1 . . 58.59(4)
Ca1 Si Ca1 6_665 . 94.55(6)
Ca1 Si Ca1 6_655 . 93.49(6)
Ca2 Si Ca1 8_666 . 118.82(5)
Ca2 Si Ca1 2 . 118.82(5)
Ca1 Si Ca2 1_655 5_655 59.80(4)
Ca2 Si Ca2 6_655 5_655 59.83(3)
Ca2 Si Ca2 4_545 5_655 119.32(6)
Ca2 Si Ca2 7_556 5_655 176.96(5)
Ca2 Si Ca2 . 5_655 92.66(3)
Ca1 Si Ca2 6_665 5_655 117.51(5)
Ca1 Si Ca2 6_655 5_655 57.87(4)
Ca2 Si Ca2 8_666 5_655 121.48(7)
Ca2 Si Ca2 2 5_655 57.63(3)
Ca1 Si Ca2 . 5_655 119.60(5)
Ca1 Si Ca2 1_655 3_655 59.80(4)
Ca2 Si Ca2 6_655 3_655 119.32(6)
Ca2 Si Ca2 4_545 3_655 59.83(3)
Ca2 Si Ca2 7_556 3_655 92.66(3)
Ca2 Si Ca2 . 3_655 176.96(5)
Ca1 Si Ca2 6_665 3_655 117.51(5)
Ca1 Si Ca2 6_655 3_655 57.87(4)
Ca2 Si Ca2 8_666 3_655 57.63(3)
Ca2 Si Ca2 2 3_655 121.48(7)
Ca1 Si Ca2 . 3_655 119.60(5)
Ca2 Si Ca2 5_655 3_655 90.39(6)
Ca2 O Ca2 5 . 180.00(3)
Ca2 O Ca2 5 6_655 90.36(3)
Ca2 O Ca2 . 6_655 89.64(3)
Ca2 O Ca2 5 2_455 89.64(3)
Ca2 O Ca2 . 2_455 90.36(3)
Ca2 O Ca2 6_655 2_455 180.00(3)
Ca2 O Ca1 5 5 89.91(4)
Ca2 O Ca1 . 5 90.09(4)
Ca2 O Ca1 6_655 5 89.98(4)
Ca2 O Ca1 2_455 5 90.02(4)
Ca2 O Ca1 5 . 90.09(4)
Ca2 O Ca1 . . 89.91(4)
Ca2 O Ca1 6_655 . 90.02(4)
Ca2 O Ca1 2_455 . 89.98(4)
Ca1 O Ca1 5 . 180.0

loop_
_geom_bond_atom_site_label_1
_geom_bond_atom_site_label_2
_geom_bond_site_symmetry_2
_geom_bond_distance
Ca1 O 3 2.3625(8)
Ca1 O . 2.3625(8)
Ca1 Si 1_455 3.134(3)
Ca1 Si 6_655 3.301(3)
Ca1 Ca2 7_556 3.3360(16)
Ca1 Ca2 . 3.3360(16)
Ca1 Ca2 8_566 3.3388(15)
Ca1 Ca2 2_455 3.3388(15)
Ca1 Ca2 4_545 3.3402(16)
Ca1 Ca2 6_655 3.3402(16)
Ca1 Ca2 5 3.3414(15)
Ca1 Ca2 3 3.3414(15)
Ca2 O . 2.3591(11)
Ca2 O 2 2.3602(11)
Ca2 Si 6_665 3.1452(18)
Ca2 Si . 3.2769(18)
Ca2 Ca2 6_665 3.3265(11)
Ca2 Ca2 6_655 3.3265(12)
Ca2 Ca1 2 3.3388(15)
Ca2 Ca1 6_665 3.3402(16)
Ca2 Ca1 5 3.3414(15)
Ca2 Ca2 2 3.3475(12)
Ca2 Ca2 2_455 3.3475(12)
Si Ca1 1_655 3.134(3)
Si Ca2 6_655 3.1452(18)
Si Ca2 4_545 3.1452(18)
Si Ca2 7_556 3.2769(18)
Si Ca1 6_665 3.301(3)
Si Ca1 6_655 3.361(3)
Si Ca2 8_666 3.3625(17)
Si Ca2 2 3.3625(17)
Si Ca2 5_655 3.5327(18)
Si Ca2 3_655 3.5327(18)
O Ca2 5 2.3591(11)
O Ca2 6_655 2.3602(11)
O Ca2 2_455 2.3602(11)
O Ca1 5 2.3625(8)

_cod_database_fobs_code 2023392
